data_4507322
loop_
_publ_author_name
'Perlovich, German L.'
'Proshin, Alexey N.'
'Ol&#x2019;khovich, Marina V.'
'Sharapova, Angelica V.'
'Lermontov, Anatoly S.'

_publ_section_title
;
 Novel Spiro-Derivatives of 1,3-Thiazine Molecular Crystals: Structural
 and Thermodynamic Aspects
;
_journal_issue 2
_journal_name_full 'Crystal Growth &amp; Design'
_journal_page_first 804
_journal_paper_doi 10.1021/cg301511x
_journal_volume 13
_journal_year 2013
_chemical_formula_sum 'C17 H22 N2 O S'
_chemical_formula_weight 302.43
_chemical_name_systematic
; 
 ? 
;
_space_group_IT_number 14
_symmetry_cell_setting monoclinic
_symmetry_space_group_name_Hall '-P 2yn'
_symmetry_space_group_name_H-M 'P 1 21/n 1'
_atom_sites_solution_hydrogens geom
_atom_sites_solution_primary direct
_atom_sites_solution_secondary difmap
_audit_creation_method SHELXL-97
_cell_angle_alpha 90.00
_cell_angle_beta 101.253(6)
_cell_angle_gamma 90.00
_cell_formula_units_Z 4
_cell_length_a 10.611(5)
_cell_length_b 7.779(3)
_cell_length_c 19.234(8)
_cell_measurement_reflns_used 3151
_cell_measurement_temperature 173(2)
_cell_measurement_theta_max 26.66
_cell_measurement_theta_min 2.16
_cell_volume 1557.1(11)
_computing_cell_refinement 'Bruker SMART'
_computing_data_collection 'Bruker SMART'
_computing_data_reduction 'Bruker SAINT'
_computing_molecular_graphics 'Bruker SHELXTL'
_computing_publication_material 'Bruker SHELXTL'
_computing_structure_refinement 'SHELXL-97 (Sheldrick, 1997)'
_computing_structure_solution 'SHELXS-97 (Sheldrick, 1990)'
_diffrn_ambient_temperature 173(2)
_diffrn_measured_fraction_theta_full 0.999
_diffrn_measured_fraction_theta_max 0.999
_diffrn_measurement_device_type 'Bruker SMART APEX II'
_diffrn_measurement_method \w
_diffrn_radiation_monochromator graphite
_diffrn_radiation_source 'fine-focus sealed tube'
_diffrn_radiation_type MoK\a
_diffrn_radiation_wavelength 0.71073
_diffrn_reflns_av_R_equivalents 0.0667
_diffrn_reflns_av_sigmaI/netI 0.0546
_diffrn_reflns_limit_h_max 13
_diffrn_reflns_limit_h_min -13
_diffrn_reflns_limit_k_max 9
_diffrn_reflns_limit_k_min -9
_diffrn_reflns_limit_l_max 24
_diffrn_reflns_limit_l_min -24
_diffrn_reflns_number 14076
_diffrn_reflns_theta_full 27.00
_diffrn_reflns_theta_max 27.00
_diffrn_reflns_theta_min 2.41
_diffrn_standards_decay_% 0
_diffrn_standards_interval_time 0
_diffrn_standards_number 0
_exptl_absorpt_coefficient_mu 0.209
_exptl_absorpt_correction_T_max 0.9754
_exptl_absorpt_correction_T_min 0.9754
_exptl_absorpt_correction_type multi-scan
_exptl_absorpt_process_details 'SADABS (Bruker, 2004)'
_exptl_crystal_colour white
_exptl_crystal_density_diffrn 1.290
_exptl_crystal_density_meas ?
_exptl_crystal_density_method 'not measured'
_exptl_crystal_description block
_exptl_crystal_F_000 648
_exptl_crystal_size_max 0.12
_exptl_crystal_size_mid 0.12
_exptl_crystal_size_min 0.12
_refine_diff_density_max 0.543
_refine_diff_density_min -0.397
_refine_diff_density_rms 0.080
_refine_ls_extinction_method none
_refine_ls_goodness_of_fit_ref 1.021
_refine_ls_hydrogen_treatment mixed
_refine_ls_matrix_type full
_refine_ls_number_parameters 195
_refine_ls_number_reflns 3395
_refine_ls_number_restraints 0
_refine_ls_restrained_S_all 1.021
_refine_ls_R_factor_all 0.0721
_refine_ls_R_factor_gt 0.0534
_refine_ls_shift/su_max 0.000
_refine_ls_shift/su_mean 0.000
_refine_ls_structure_factor_coef Fsqd
_refine_ls_weighting_details 'calc w=1/[\s^2^(Fo^2^)+(0.0928P)^2^+0.0000P] where P=(Fo^2^+2Fc^2^)/3'
_refine_ls_weighting_scheme calc
_refine_ls_wR_factor_gt 0.1366
_refine_ls_wR_factor_ref 0.1457
_reflns_number_gt 2582
_reflns_number_total 3395
_reflns_threshold_expression I>2\s(I)
_cod_data_source_file cg301511x_si_010.cif
_cod_data_source_block CCDC_894497
_cod_depositor_comments
;
The following automatic conversions were performed:

'_symmetry_cell_setting' value 'Monoclinic' changed to 'monoclinic'
according to /home/saulius/struct/CIF-dictionaries/cif_core.dic
dictionary named 'cif_core.dic' version 2.4.2 from 2011-04-26.

Automatic conversion script
Id: cif_fix_values 1891 2012-01-12 08:04:46Z andrius 

The following automatic conversions were performed:

'_exptl_crystal_density_meas' value 'not measured' was changed to '?'
- the value is perceived as not measured.

Automatic conversion script
Id: cif_fix_values 3008 2015-01-20 13:52:24Z robertas 
;
_cod_original_cell_volume 1557.0(11)
_cod_original_sg_symbol_H-M P2(1)/n
_cod_database_code 4507322

loop_
_symmetry_equiv_pos_as_xyz
'x, y, z'
'-x+1/2, y+1/2, -z+1/2'
'-x, -y, -z'
'x-1/2, -y-1/2, z-1/2'

loop_
_atom_site_label
_atom_site_type_symbol
_atom_site_fract_x
_atom_site_fract_y
_atom_site_fract_z
_atom_site_U_iso_or_equiv
_atom_site_adp_type
_atom_site_occupancy
_atom_site_symmetry_multiplicity
_atom_site_calc_flag
_atom_site_refinement_flags
S1 S 0.31276(5) 0.77478(7) 0.01942(3) 0.02746(18) Uani 1 1 d .
N1 N 0.13744(16) 0.5401(2) -0.03857(9) 0.0284(4) Uani 1 1 d .
N2 N 0.10495(17) 0.6527(2) 0.06526(9) 0.0289(4) Uani 1 1 d .
O1 O 0.50780(15) 0.4298(2) -0.26043(8) 0.0428(4) Uani 1 1 d .
C9 C 0.17492(18) 0.6438(2) 0.01479(10) 0.0242(4) Uani 1 1 d .
C1 C 0.20383(18) 0.5231(2) -0.09373(10) 0.0251(4) Uani 1 1 d .
C6 C 0.33107(19) 0.4641(3) -0.08456(11) 0.0276(4) Uani 1 1 d .
H6A H 0.3768 0.4368 -0.0383 0.033 Uiso 1 1 calc R
C12 C 0.29294(18) 0.9326(3) 0.08761(10) 0.0250(4) Uani 1 1 d .
C4 C 0.32526(19) 0.4827(2) -0.21090(10) 0.0248(4) Uani 1 1 d .
C2 C 0.13787(19) 0.5553(3) -0.16338(11) 0.0302(5) Uani 1 1 d .
H2A H 0.0506 0.5909 -0.1713 0.036 Uiso 1 1 calc R
C7 C 0.3946(2) 0.4684(3) -0.27113(11) 0.0298(5) Uani 1 1 d .
C5 C 0.39067(19) 0.4454(3) -0.14189(10) 0.0274(4) Uani 1 1 d .
H5A H 0.4772 0.4067 -0.1345 0.033 Uiso 1 1 calc R
C3 C 0.1976(2) 0.5359(3) -0.21999(11) 0.0296(5) Uani 1 1 d .
H3A H 0.1511 0.5592 -0.2664 0.036 Uiso 1 1 calc R
C17 C 0.4246(2) 1.0196(3) 0.10810(12) 0.0309(5) Uani 1 1 d .
H17A H 0.4888 0.9340 0.1307 0.037 Uiso 1 1 calc R
H17B H 0.4515 1.0623 0.0648 0.037 Uiso 1 1 calc R
C13 C 0.1916(2) 1.0677(3) 0.05600(11) 0.0307(5) Uani 1 1 d .
H13A H 0.2129 1.1145 0.0118 0.037 Uiso 1 1 calc R
H13B H 0.1062 1.0122 0.0438 0.037 Uiso 1 1 calc R
C15 C 0.3177(2) 1.2994(3) 0.12935(12) 0.0381(5) Uani 1 1 d .
H15A H 0.3405 1.3562 0.0874 0.046 Uiso 1 1 calc R
H15B H 0.3135 1.3890 0.1654 0.046 Uiso 1 1 calc R
C14 C 0.1863(2) 1.2144(3) 0.10799(13) 0.0364(5) Uani 1 1 d .
H14A H 0.1225 1.3008 0.0857 0.044 Uiso 1 1 calc R
H14B H 0.1585 1.1693 0.1507 0.044 Uiso 1 1 calc R
C16 C 0.4214(2) 1.1697(3) 0.15926(12) 0.0350(5) Uani 1 1 d .
H16A H 0.4053 1.1250 0.2049 0.042 Uiso 1 1 calc R
H16B H 0.5061 1.2277 0.1686 0.042 Uiso 1 1 calc R
C11 C 0.2586(2) 0.8321(3) 0.14958(10) 0.0305(5) Uani 1 1 d .
H11A H 0.3245 0.7425 0.1646 0.037 Uiso 1 1 calc R
H11B H 0.2602 0.9112 0.1901 0.037 Uiso 1 1 calc R
C10 C 0.1279(2) 0.7477(3) 0.13145(11) 0.0350(5) Uani 1 1 d .
H10A H 0.1185 0.6683 0.1703 0.042 Uiso 1 1 calc R
H10B H 0.0611 0.8377 0.1289 0.042 Uiso 1 1 calc R
C8 C 0.3224(2) 0.5033(3) -0.34452(11) 0.0402(6) Uani 1 1 d .
H8A H 0.3773 0.4773 -0.3786 0.060 Uiso 1 1 calc R
H8B H 0.2971 0.6245 -0.3487 0.060 Uiso 1 1 calc R
H8C H 0.2454 0.4308 -0.3544 0.060 Uiso 1 1 calc R
H2N H 0.038(2) 0.597(3) 0.0566(12) 0.032(6) Uiso 1 1 d .

loop_
_atom_site_aniso_label
_atom_site_aniso_U_11
_atom_site_aniso_U_22
_atom_site_aniso_U_33
_atom_site_aniso_U_23
_atom_site_aniso_U_13
_atom_site_aniso_U_12
S1 0.0261(3) 0.0294(3) 0.0272(3) -0.0052(2) 0.0058(2) -0.0067(2)
N1 0.0260(9) 0.0312(9) 0.0282(9) -0.0066(7) 0.0061(7) -0.0069(7)
N2 0.0264(9) 0.0317(9) 0.0300(9) -0.0079(7) 0.0088(7) -0.0098(8)
O1 0.0337(9) 0.0616(11) 0.0340(9) -0.0078(8) 0.0093(7) 0.0027(8)
C9 0.0226(9) 0.0237(10) 0.0254(10) 0.0005(8) 0.0022(8) 0.0003(7)
C1 0.0251(10) 0.0230(10) 0.0271(10) -0.0039(8) 0.0048(8) -0.0060(8)
C6 0.0270(10) 0.0293(10) 0.0244(10) 0.0001(8) -0.0002(8) -0.0021(8)
C12 0.0248(10) 0.0246(10) 0.0242(10) -0.0029(8) 0.0016(8) -0.0034(8)
C4 0.0262(10) 0.0238(10) 0.0239(10) -0.0026(8) 0.0034(8) -0.0035(8)
C2 0.0228(10) 0.0349(11) 0.0318(11) -0.0016(9) 0.0027(8) 0.0002(8)
C7 0.0321(11) 0.0267(10) 0.0304(11) -0.0056(8) 0.0056(9) -0.0045(9)
C5 0.0239(10) 0.0300(11) 0.0276(11) -0.0034(8) 0.0033(8) 0.0004(8)
C3 0.0297(11) 0.0332(11) 0.0239(10) 0.0006(8) 0.0000(8) -0.0005(9)
C17 0.0270(10) 0.0298(11) 0.0332(11) -0.0043(9) -0.0009(8) -0.0041(8)
C13 0.0286(10) 0.0300(11) 0.0305(11) 0.0024(9) -0.0014(8) -0.0001(9)
C15 0.0498(14) 0.0263(11) 0.0367(12) -0.0038(9) 0.0048(10) -0.0045(10)
C14 0.0403(12) 0.0290(11) 0.0391(12) 0.0002(9) 0.0056(10) 0.0051(10)
C16 0.0381(12) 0.0296(11) 0.0340(12) -0.0044(9) -0.0015(9) -0.0093(9)
C11 0.0385(12) 0.0295(11) 0.0225(10) -0.0024(8) 0.0037(8) -0.0042(9)
C10 0.0430(13) 0.0358(13) 0.0295(11) -0.0089(9) 0.0151(9) -0.0104(10)
C8 0.0407(13) 0.0561(15) 0.0248(11) 0.0001(10) 0.0090(10) -0.0008(11)

loop_
_atom_type_symbol
_atom_type_description
_atom_type_scat_dispersion_real
_atom_type_scat_dispersion_imag
_atom_type_scat_source
C C 0.0033 0.0016 'International Tables Vol C Tables 4.2.6.8 and 6.1.1.4'
H H 0.0000 0.0000 'International Tables Vol C Tables 4.2.6.8 and 6.1.1.4'
N N 0.0061 0.0033 'International Tables Vol C Tables 4.2.6.8 and 6.1.1.4'
O O 0.0106 0.0060 'International Tables Vol C Tables 4.2.6.8 and 6.1.1.4'
S S 0.1246 0.1234 'International Tables Vol C Tables 4.2.6.8 and 6.1.1.4'

loop_
_geom_angle_atom_site_label_1
_geom_angle_atom_site_label_2
_geom_angle_atom_site_label_3
_geom_angle
C9 S1 C12 102.22(9)
C9 N1 C1 122.49(17)
C9 N2 C10 130.00(18)
C9 N2 H2N 114.1(16)
C10 N2 H2N 115.9(16)
N1 C9 N2 118.47(18)
N1 C9 S1 121.15(15)
N2 C9 S1 120.36(15)
N1 C1 C6 123.60(18)
N1 C1 C2 118.55(18)
C6 C1 C2 117.71(19)
C5 C6 C1 120.85(18)
C5 C6 H6A 119.6
C1 C6 H6A 119.6
C11 C12 C17 111.67(16)
C11 C12 C13 113.74(17)
C17 C12 C13 109.34(17)
C11 C12 S1 107.03(14)
C17 C12 S1 104.64(13)
C13 C12 S1 110.00(14)
C3 C4 C5 117.99(18)
C3 C4 C7 122.57(18)
C5 C4 C7 119.42(18)
C3 C2 C1 121.01(19)
C3 C2 H2A 119.5
C1 C2 H2A 119.5
O1 C7 C4 120.46(19)
O1 C7 C8 120.8(2)
C4 C7 C8 118.73(19)
C6 C5 C4 120.95(19)
C6 C5 H5A 119.5
C4 C5 H5A 119.5
C2 C3 C4 121.43(19)
C2 C3 H3A 119.3
C4 C3 H3A 119.3
C16 C17 C12 111.64(18)
C16 C17 H17A 109.3
C12 C17 H17A 109.3
C16 C17 H17B 109.3
C12 C17 H17B 109.3
H17A C17 H17B 108.0
C14 C13 C12 111.34(17)
C14 C13 H13A 109.4
C12 C13 H13A 109.4
C14 C13 H13B 109.4
C12 C13 H13B 109.4
H13A C13 H13B 108.0
C16 C15 C14 111.77(18)
C16 C15 H15A 109.3
C14 C15 H15A 109.3
C16 C15 H15B 109.3
C14 C15 H15B 109.3
H15A C15 H15B 107.9
C15 C14 C13 110.58(18)
C15 C14 H14A 109.5
C13 C14 H14A 109.5
C15 C14 H14B 109.5
C13 C14 H14B 109.5
H14A C14 H14B 108.1
C15 C16 C17 111.57(18)
C15 C16 H16A 109.3
C17 C16 H16A 109.3
C15 C16 H16B 109.3
C17 C16 H16B 109.3
H16A C16 H16B 108.0
C10 C11 C12 112.94(17)
C10 C11 H11A 109.0
C12 C11 H11A 109.0
C10 C11 H11B 109.0
C12 C11 H11B 109.0
H11A C11 H11B 107.8
N2 C10 C11 114.38(17)
N2 C10 H10A 108.7
C11 C10 H10A 108.7
N2 C10 H10B 108.7
C11 C10 H10B 108.7
H10A C10 H10B 107.6
C7 C8 H8A 109.5
C7 C8 H8B 109.5
H8A C8 H8B 109.5
C7 C8 H8C 109.5
H8A C8 H8C 109.5
H8B C8 H8C 109.5

loop_
_geom_bond_atom_site_label_1
_geom_bond_atom_site_label_2
_geom_bond_distance
S1 C9 1.770(2)
S1 C12 1.838(2)
N1 C9 1.305(3)
N1 C1 1.390(3)
N2 C9 1.334(3)
N2 C10 1.451(3)
N2 H2N 0.82(3)
O1 C7 1.217(3)
C1 C6 1.404(3)
C1 C2 1.408(3)
C6 C5 1.382(3)
C6 H6A 0.9500
C12 C11 1.528(3)
C12 C17 1.533(3)
C12 C13 1.541(3)
C4 C3 1.394(3)
C4 C5 1.403(3)
C4 C7 1.493(3)
C2 C3 1.371(3)
C2 H2A 0.9500
C7 C8 1.494(3)
C5 H5A 0.9500
C3 H3A 0.9500
C17 C16 1.532(3)
C17 H17A 0.9900
C17 H17B 0.9900
C13 C14 1.526(3)
C13 H13A 0.9900
C13 H13B 0.9900
C15 C16 1.521(3)
C15 C14 1.525(3)
C15 H15A 0.9900
C15 H15B 0.9900
C14 H14A 0.9900
C14 H14B 0.9900
C16 H16A 0.9900
C16 H16B 0.9900
C11 C10 1.512(3)
C11 H11A 0.9900
C11 H11B 0.9900
C10 H10A 0.9900
C10 H10B 0.9900
C8 H8A 0.9800
C8 H8B 0.9800
C8 H8C 0.9800

loop_
_geom_hbond_atom_site_label_D
_geom_hbond_atom_site_label_H
_geom_hbond_atom_site_label_A
_geom_hbond_distance_DH
_geom_hbond_distance_HA
_geom_hbond_distance_DA
_geom_hbond_angle_DHA
_geom_hbond_site_symmetry_A
N2 H2N N1 0.82(3) 2.11(3) 2.935(3) 177(2) 3_565

loop_
_cod_related_entry_id
_cod_related_entry_database
_cod_related_entry_code
1 ChemSpider 30652512
